data_7210103
loop_
_publ_author_name
'Liao, Jian-Zhen'
'Ke, Hua'
'Liu, Jian-Jun'
'Li, Zuo-Yin'
'Lin, Mei-Jin'
'Wang, Jun-Dong'
'Huang, Chang-Cang'

_publ_section_title
;
 Coordination polymers of tetrazole-yl acylamide with octahedrally
 coordinated divalent transition metals: the effects of metal centers and
 side-groups on the structural topologies and symmetries
;
_journal_issue 24
_journal_name_full CrystEngComm
_journal_page_first 4830
_journal_paper_doi 10.1039/c3ce27100e
_journal_volume 15
_journal_year 2013
_chemical_formula_sum 'C6 H8 Cu N10 O2'
_chemical_formula_weight 315.76
_space_group_IT_number 14
_symmetry_cell_setting monoclinic
_symmetry_space_group_name_Hall '-P 2yn'
_symmetry_space_group_name_H-M 'P 1 21/n 1'
_atom_sites_solution_hydrogens geom
_atom_sites_solution_primary direct
_atom_sites_solution_secondary difmap
_audit_creation_method SHELXL-97
_audit_update_record
;
2012-06-25 # Formatted by publCIF
;
_cell_angle_alpha 90.00
_cell_angle_beta 102.65(3)
_cell_angle_gamma 90.00
_cell_formula_units_Z 2
_cell_length_a 7.0989(14)
_cell_length_b 9.0946(18)
_cell_length_c 8.1688(16)
_cell_measurement_reflns_used 1737
_cell_measurement_temperature 293(2)
_cell_measurement_theta_max 27.4816
_cell_measurement_theta_min 3.3982
_cell_volume 514.59(19)
_computing_cell_refinement 'CrystalClear (Rigaku Inc., 2007)'
_computing_data_collection 'CrystalClear (Rigaku Inc., 2007)'
_computing_data_reduction 'CrystalClear (Rigaku Inc., 2007)'
_computing_molecular_graphics 'SHELXTL-V (Sheldrick, 1998)'
_computing_publication_material 'SHELXL-97/2 (Sheldrick,1997)'
_computing_structure_refinement 'SHELXL-97 (Sheldrick, 1997)'
_computing_structure_solution 'SHELXS-97 (Sheldrick, 1990)'
_diffrn_ambient_temperature 293(2)
_diffrn_measured_fraction_theta_full 0.994
_diffrn_measured_fraction_theta_max 0.994
_diffrn_measurement_device_type 'Rigaku Mercury CCD area-detector'
_diffrn_measurement_method '\w scan'
_diffrn_radiation_monochromator graphite
_diffrn_radiation_source 'fine-focus sealed tube'
_diffrn_radiation_type MoK\a
_diffrn_radiation_wavelength 0.71073
_diffrn_reflns_av_R_equivalents 0.0412
_diffrn_reflns_av_sigmaI/netI 0.0314
_diffrn_reflns_limit_h_max 9
_diffrn_reflns_limit_h_min -8
_diffrn_reflns_limit_k_max 8
_diffrn_reflns_limit_k_min -11
_diffrn_reflns_limit_l_max 10
_diffrn_reflns_limit_l_min -10
_diffrn_reflns_number 4149
_diffrn_reflns_theta_full 27.50
_diffrn_reflns_theta_max 27.50
_diffrn_reflns_theta_min 3.40
_exptl_absorpt_coefficient_mu 2.143
_exptl_absorpt_correction_T_max 0.8700
_exptl_absorpt_correction_T_min 0.7806
_exptl_absorpt_correction_type numerical
_exptl_absorpt_process_details 'RAPID AUTO (Rigaku Corporation, 1998)'
_exptl_crystal_colour Blue
_exptl_crystal_density_diffrn 2.038
_exptl_crystal_density_method 'not measured'
_exptl_crystal_description Block
_exptl_crystal_F_000 318
_exptl_crystal_size_max 0.2500
_exptl_crystal_size_mid 0.1200
_exptl_crystal_size_min 0.1100
_refine_diff_density_max 0.469
_refine_diff_density_min -0.380
_refine_diff_density_rms 0.079
_refine_ls_extinction_method none
_refine_ls_goodness_of_fit_ref 1.156
_refine_ls_hydrogen_treatment constr
_refine_ls_matrix_type full
_refine_ls_number_parameters 88
_refine_ls_number_reflns 1172
_refine_ls_number_restraints 0
_refine_ls_restrained_S_all 1.156
_refine_ls_R_factor_all 0.0377
_refine_ls_R_factor_gt 0.0352
_refine_ls_shift/su_max 0.000
_refine_ls_shift/su_mean 0.000
_refine_ls_structure_factor_coef Fsqd
_refine_ls_weighting_details 'calc w=1/[\s^2^(Fo^2^)+(0.0292P)^2^+0.7168P] where P=(Fo^2^+2Fc^2^)/3'
_refine_ls_weighting_scheme calc
_refine_ls_wR_factor_gt 0.0838
_refine_ls_wR_factor_ref 0.0851
_reflns_number_gt 1126
_reflns_number_total 1172
_reflns_threshold_expression >2sigma(I)
_cod_data_source_file c3ce27100e.txt
_cod_data_source_block compound3
_cod_original_cell_volume 514.59(18)
_cod_original_sg_symbol_H-M P21/n
_cod_database_code 7210103

loop_
_symmetry_equiv_pos_as_xyz
'x, y, z'
'-x+1/2, y+1/2, -z+1/2'
'-x, -y, -z'
'x-1/2, -y-1/2, z-1/2'

loop_
_atom_site_label
_atom_site_type_symbol
_atom_site_fract_x
_atom_site_fract_y
_atom_site_fract_z
_atom_site_U_iso_or_equiv
_atom_site_adp_type
_atom_site_occupancy
_atom_site_symmetry_multiplicity
_atom_site_calc_flag
_atom_site_refinement_flags
Cu1 Cu 0.0000 1.0000 0.5000 0.02229(16) Uani 1 2 d S
O1 O 0.1722(3) 1.0397(2) 0.3433(2) 0.0231(4) Uani 1 1 d .
N1 N 0.3804(3) 0.8469(2) 0.4004(3) 0.0224(5) Uani 1 1 d .
H1 H 0.4682 0.7981 0.3663 0.027 Uiso 1 1 calc R
N4 N 0.3506(3) 0.6960(2) 0.7809(3) 0.0241(5) Uani 1 1 d .
N5 N 0.4434(3) 0.7085(2) 0.6533(3) 0.0245(5) Uani 1 1 d .
N2 N 0.1882(3) 0.8546(2) 0.6102(3) 0.0196(4) Uani 1 1 d .
N3 N 0.1999(3) 0.7822(2) 0.7568(3) 0.0228(5) Uani 1 1 d .
C1 C 0.3511(4) 0.9761(3) 0.1390(4) 0.0279(6) Uani 1 1 d .
H1A H 0.4454 0.9031 0.1285 0.042 Uiso 1 1 calc R
H1B H 0.4053 1.0723 0.1344 0.042 Uiso 1 1 calc R
H1C H 0.2397 0.9653 0.0490 0.042 Uiso 1 1 calc R
C2 C 0.2934(4) 0.9569(3) 0.3028(3) 0.0202(5) Uani 1 1 d .
C3 C 0.3389(3) 0.8062(3) 0.5525(3) 0.0189(5) Uani 1 1 d .

loop_
_atom_site_aniso_label
_atom_site_aniso_U_11
_atom_site_aniso_U_22
_atom_site_aniso_U_33
_atom_site_aniso_U_23
_atom_site_aniso_U_13
_atom_site_aniso_U_12
Cu1 0.0211(3) 0.0259(3) 0.0227(2) 0.00750(17) 0.01082(18) 0.00721(17)
O1 0.0240(9) 0.0233(9) 0.0251(9) 0.0033(7) 0.0121(8) 0.0038(7)
N1 0.0234(11) 0.0264(11) 0.0197(10) 0.0027(8) 0.0101(9) 0.0062(9)
N4 0.0242(11) 0.0262(12) 0.0217(10) 0.0039(9) 0.0049(9) 0.0009(9)
N5 0.0243(11) 0.0279(12) 0.0214(11) 0.0045(9) 0.0055(9) 0.0043(9)
N2 0.0200(10) 0.0223(10) 0.0178(9) 0.0014(8) 0.0067(8) 0.0014(8)
N3 0.0238(11) 0.0249(11) 0.0210(10) 0.0044(8) 0.0078(9) 0.0009(9)
C1 0.0304(15) 0.0338(15) 0.0226(12) 0.0050(11) 0.0129(11) 0.0052(11)
C2 0.0200(12) 0.0221(12) 0.0193(11) 0.0005(9) 0.0058(10) -0.0033(10)
C3 0.0184(11) 0.0202(12) 0.0178(11) -0.0007(9) 0.0033(9) -0.0001(9)

loop_
_atom_type_symbol
_atom_type_description
_atom_type_scat_dispersion_real
_atom_type_scat_dispersion_imag
_atom_type_scat_source
C C 0.0033 0.0016 'International Tables Vol C Tables 4.2.6.8 and 6.1.1.4'
H H 0.0000 0.0000 'International Tables Vol C Tables 4.2.6.8 and 6.1.1.4'
N N 0.0061 0.0033 'International Tables Vol C Tables 4.2.6.8 and 6.1.1.4'
O O 0.0106 0.0060 'International Tables Vol C Tables 4.2.6.8 and 6.1.1.4'
Cu Cu 0.3201 1.2651 'International Tables Vol C Tables 4.2.6.8 and 6.1.1.4'

loop_
_geom_angle_atom_site_label_1
_geom_angle_atom_site_label_2
_geom_angle_atom_site_label_3
_geom_angle
_geom_angle_site_symmetry_1
_geom_angle_site_symmetry_3
N2 Cu1 N2 180.000(1) . 3_576
N2 Cu1 O1 92.01(8) . 3_576
N2 Cu1 O1 87.99(8) 3_576 3_576
N2 Cu1 O1 87.99(8) . .
N2 Cu1 O1 92.01(8) 3_576 .
O1 Cu1 O1 180.0 3_576 .
C2 O1 Cu1 128.39(17) . .
C2 N1 C3 124.7(2) . .
N3 N4 N5 110.8(2) . .
C3 N5 N4 103.5(2) . .
C3 N2 N3 104.7(2) . .
C3 N2 Cu1 125.51(17) . .
N3 N2 Cu1 129.79(17) . .
N4 N3 N2 108.3(2) . .
O1 C2 N1 123.3(2) . .
O1 C2 C1 120.6(2) . .
N1 C2 C1 116.0(2) . .
N5 C3 N2 112.7(2) . .
N5 C3 N1 122.4(2) . .
N2 C3 N1 124.9(2) . .

loop_
_geom_bond_atom_site_label_1
_geom_bond_atom_site_label_2
_geom_bond_distance
_geom_bond_site_symmetry_2
Cu1 N2 1.954(2) .
Cu1 N2 1.954(2) 3_576
Cu1 O1 1.9873(19) 3_576
Cu1 O1 1.9873(19) .
O1 C2 1.242(3) .
N1 C2 1.343(3) .
N1 C3 1.388(3) .
N4 N3 1.306(3) .
N4 N5 1.355(3) .
N5 C3 1.323(3) .
N2 C3 1.334(3) .
N2 N3 1.353(3) .
C1 C2 1.492(4) .

loop_
_geom_hbond_atom_site_label_D
_geom_hbond_atom_site_label_H
_geom_hbond_atom_site_label_A
_geom_hbond_distance_DH
_geom_hbond_distance_HA
_geom_hbond_distance_DA
_geom_hbond_angle_DHA
_geom_hbond_site_symmetry_A
N1 H1 N3 0.86 2.16 3.010(3) 168.2 4_675
